data_2207810
loop_
_publ_author_name
'Li, Jiang-Sheng'
'Huang, Peng-Mian'
'Fan, Mei-Lian'
'Duan, Xue-Min'
'Zeng, Tao'

_publ_section_title
;
 3-Methyl-1-phenyl-1<i>H</i>-pyrazol-5-yl 2,4-dichlorobenzoate
;
_journal_coeditor_code JH6027
_journal_issue 1
_journal_name_full 'Acta Crystallographica Section E'
_journal_page_first o33
_journal_page_last o34
_journal_paper_doi 10.1107/S1600536805039310
_journal_volume 62
_journal_year 2006
_chemical_formula_iupac 'C17 H12 Cl2 N2 O2'
_chemical_formula_moiety 'C17 H12 Cl2 N2 O2'
_chemical_formula_sum 'C17 H12 Cl2 N2 O2'
_chemical_formula_weight 347.19
_chemical_melting_point 364.8(8)
_chemical_name_systematic
;
3-Methyl-1-phenyl-1H-pyrazol-5-yl 2,4-dichlorobenzoate
;
_space_group_IT_number 14
_symmetry_cell_setting monoclinic
_symmetry_space_group_name_Hall '-P 2yn'
_symmetry_space_group_name_H-M 'P 1 21/n 1'
_atom_sites_solution_hydrogens geom
_atom_sites_solution_primary direct
_atom_sites_solution_secondary difmap
_cell_angle_alpha 90.00
_cell_angle_beta 91.292(4)
_cell_angle_gamma 90.00
_cell_formula_units_Z 4
_cell_length_a 10.799(3)
_cell_length_b 10.385(3)
_cell_length_c 14.656(4)
_cell_measurement_reflns_used 2156
_cell_measurement_temperature 294(2)
_cell_measurement_theta_max 21.73
_cell_measurement_theta_min 2.37
_cell_volume 1643.2(8)
_computing_cell_refinement SMART
_computing_data_collection 'SMART (Bruker, 1997)'
_computing_data_reduction 'SAINT (Bruker, 1997)'
_computing_molecular_graphics 'SHELXTL (Bruker, 1997)'
_computing_publication_material SHELXTL
_computing_structure_refinement 'SHELXL97 (Sheldrick, 1997)'
_computing_structure_solution 'SHELXS97 (Sheldrick, 1997)'
_diffrn_ambient_temperature 294(2)
_diffrn_measured_fraction_theta_full 0.996
_diffrn_measured_fraction_theta_max 0.996
_diffrn_measurement_device_type 'Bruker SMART CCD area-detector'
_diffrn_measurement_method '\f and \w'
_diffrn_radiation_monochromator graphite
_diffrn_radiation_source 'fine-focus sealed tube'
_diffrn_radiation_type MoK\a
_diffrn_radiation_wavelength 0.71073
_diffrn_reflns_av_R_equivalents 0.0435
_diffrn_reflns_av_sigmaI/netI 0.0513
_diffrn_reflns_limit_h_max 13
_diffrn_reflns_limit_h_min -13
_diffrn_reflns_limit_k_max 12
_diffrn_reflns_limit_k_min -6
_diffrn_reflns_limit_l_max 18
_diffrn_reflns_limit_l_min -17
_diffrn_reflns_number 9043
_diffrn_reflns_theta_full 26.40
_diffrn_reflns_theta_max 26.40
_diffrn_reflns_theta_min 2.32
_diffrn_standards_decay_% 0
_diffrn_standards_interval_count 0
_diffrn_standards_interval_time 0
_diffrn_standards_number 0
_exptl_absorpt_coefficient_mu 0.405
_exptl_absorpt_correction_T_max 0.930
_exptl_absorpt_correction_T_min 0.892
_exptl_absorpt_correction_type multi-scan
_exptl_absorpt_process_details '(SADABS; Sheldrick, 1996)'
_exptl_crystal_colour colorless
_exptl_crystal_density_diffrn 1.403
_exptl_crystal_density_method 'not measured'
_exptl_crystal_description prism
_exptl_crystal_F_000 712
_exptl_crystal_size_max 0.24
_exptl_crystal_size_mid 0.20
_exptl_crystal_size_min 0.18
_refine_diff_density_max 0.658
_refine_diff_density_min -0.480
_refine_ls_extinction_method none
_refine_ls_goodness_of_fit_ref 1.020
_refine_ls_hydrogen_treatment constr
_refine_ls_matrix_type full
_refine_ls_number_parameters 209
_refine_ls_number_reflns 3354
_refine_ls_number_restraints 0
_refine_ls_restrained_S_all 1.020
_refine_ls_R_factor_all 0.1151
_refine_ls_R_factor_gt 0.0578
_refine_ls_shift/su_max 0.002
_refine_ls_shift/su_mean 0.000
_refine_ls_structure_factor_coef Fsqd
_refine_ls_weighting_details 'calc w=1/[\s^2^(Fo^2^)+(0.0805P)^2^+0.7399P] where P=(Fo^2^+2Fc^2^)/3'
_refine_ls_weighting_scheme calc
_refine_ls_wR_factor_gt 0.1439
_refine_ls_wR_factor_ref 0.1776
_reflns_number_gt 1837
_reflns_number_total 3354
_reflns_threshold_expression I>2\s(I)
_cod_data_source_file jh6027.cif
_cod_data_source_block I
_cod_depositor_comments
;
The following automatic conversions were performed:
'_symmetry_cell_setting' value 'Monoclinic' changed to 'monoclinic'
according to '/home/saulius/struct/CIF-dictionaries/cif_core.dic'
dictionary named 'cif_core.dic' version 2.4.1 from 2010-06-29.

Automatic conversion script
Id: cif_fix_enum 1527 2010-12-29 10:47:43Z saulius 

The following automatic conversions were performed:

'_chemical_melting_point' value '364.0-365.5' was changed to
'364.8(8)' - the average value was taken and precision was estimated.

Automatic conversion script
Id: cif_fix_values 1646 2011-03-28 12:23:43Z adriana 

The following automatic conversions were performed:

'_chemical_melting_point' value '364.0-365.5' was changed to
'364.8(8)' - the average value was taken and precision was
estimated.

'_symmetry_cell_setting' value 'Monoclinic' changed to
'monoclinic' according to
/home/saulius/struct/CIF-dictionaries/cif_core.dic dictionary named
'cif_core.dic' version 2.4.1 from 2010-06-29.

Automatic conversion script
Id: cif_fix_values 1715 2011-07-08 13:25:40Z adriana 
;
_cod_original_cell_volume 1643.3(7)
_cod_original_sg_symbol_H-M 'P 21/n'
_cod_database_code 2207810
_cod_database_fobs_code 2207810

loop_
_symmetry_equiv_pos_as_xyz
'x, y, z'
'-x+1/2, y+1/2, -z+1/2'
'-x, -y, -z'
'x-1/2, -y-1/2, z-1/2'

loop_
_atom_site_label
_atom_site_fract_x
_atom_site_fract_y
_atom_site_fract_z
_atom_site_U_iso_or_equiv
_atom_site_adp_type
_atom_site_calc_flag
_atom_site_refinement_flags
_atom_site_occupancy
_atom_site_type_symbol
Cl1 0.20027(10) 1.12808(11) 0.35699(7) 0.0857(4) Uani d . 1 Cl
Cl2 -0.13994(12) 1.35954(12) 0.55581(9) 0.1083(5) Uani d . 1 Cl
O1 0.25881(19) 0.8814(2) 0.59991(15) 0.0554(6) Uani d . 1 O
O2 0.3494(3) 0.9738(4) 0.4829(2) 0.1290(15) Uani d . 1 O
N2 0.4013(3) 0.5871(3) 0.65368(19) 0.0589(7) Uani d . 1 N
N1 0.3093(2) 0.6785(2) 0.65378(17) 0.0491(7) Uani d . 1 N
C1 0.1989(3) 0.6556(3) 0.7009(2) 0.0476(8) Uani d . 1 C
C2 0.1527(3) 0.7477(3) 0.7588(2) 0.0575(9) Uani d . 1 C
H2 0.1929 0.8263 0.7662 0.069 Uiso calc R 1 H
C3 0.0460(4) 0.7218(4) 0.8059(3) 0.0762(11) Uani d . 1 C
H3 0.0136 0.7840 0.8443 0.091 Uiso calc R 1 H
C4 -0.0123(4) 0.6053(5) 0.7963(3) 0.0855(13) Uani d . 1 C
H4 -0.0835 0.5880 0.8288 0.103 Uiso calc R 1 H
C5 0.0343(4) 0.5143(4) 0.7388(3) 0.0777(12) Uani d . 1 C
H5 -0.0053 0.4352 0.7327 0.093 Uiso calc R 1 H
C6 0.1391(3) 0.5385(3) 0.6898(2) 0.0605(9) Uani d . 1 C
H6 0.1693 0.4771 0.6498 0.073 Uiso calc R 1 H
C7 0.6100(3) 0.5674(4) 0.5924(3) 0.0850(13) Uani d . 1 C
H7A 0.6724 0.5968 0.6352 0.127 Uiso calc R 1 H
H7B 0.6374 0.5816 0.5314 0.127 Uiso calc R 1 H
H7C 0.5957 0.4771 0.6015 0.127 Uiso calc R 1 H
C8 0.4916(3) 0.6405(3) 0.6068(2) 0.0606(9) Uani d . 1 C
C9 0.4598(3) 0.7642(3) 0.5752(2) 0.0594(9) Uani d . 1 C
H9 0.5072 0.8198 0.5406 0.071 Uiso calc R 1 H
C10 0.3444(3) 0.7839(3) 0.6065(2) 0.0490(8) Uani d . 1 C
C11 0.2647(3) 0.9701(3) 0.5326(2) 0.0605(9) Uani d . 1 C
C12 0.1628(3) 1.0635(3) 0.5363(2) 0.0494(8) Uani d . 1 C
C13 0.1318(3) 1.1427(3) 0.4620(2) 0.0562(8) Uani d . 1 C
C14 0.0395(3) 1.2335(3) 0.4685(3) 0.0662(10) Uani d . 1 C
H14 0.0192 1.2859 0.4189 0.079 Uiso calc R 1 H
C15 -0.0220(3) 1.2459(3) 0.5484(3) 0.0676(10) Uani d . 1 C
C16 0.0050(3) 1.1684(4) 0.6232(3) 0.0666(10) Uani d . 1 C
H16 -0.0383 1.1774 0.6770 0.080 Uiso calc R 1 H
C17 0.0965(3) 1.0786(3) 0.6161(2) 0.0541(8) Uani d . 1 C
H17 0.1151 1.0259 0.6659 0.065 Uiso calc R 1 H

loop_
_atom_site_aniso_label
_atom_site_aniso_U_11
_atom_site_aniso_U_22
_atom_site_aniso_U_33
_atom_site_aniso_U_12
_atom_site_aniso_U_13
_atom_site_aniso_U_23
Cl1 0.0896(8) 0.1028(9) 0.0649(6) 0.0134(6) 0.0052(5) 0.0277(6)
Cl2 0.1170(10) 0.1039(9) 0.1021(9) 0.0644(7) -0.0385(7) -0.0316(7)
O1 0.0539(13) 0.0516(13) 0.0609(14) 0.0134(11) 0.0085(11) 0.0156(11)
O2 0.114(2) 0.161(3) 0.115(3) 0.072(2) 0.061(2) 0.079(2)
N2 0.0577(17) 0.0545(17) 0.0643(18) 0.0173(14) -0.0047(14) 0.0014(14)
N1 0.0515(15) 0.0472(15) 0.0485(15) 0.0085(12) 0.0000(12) 0.0053(12)
C1 0.0500(18) 0.0494(19) 0.0431(18) 0.0019(15) -0.0056(14) 0.0070(14)
C2 0.065(2) 0.054(2) 0.053(2) -0.0017(17) 0.0039(17) 0.0002(16)
C3 0.080(3) 0.085(3) 0.064(2) 0.011(2) 0.018(2) 0.002(2)
C4 0.076(3) 0.102(4) 0.079(3) -0.015(3) 0.013(2) 0.029(3)
C5 0.084(3) 0.067(3) 0.082(3) -0.023(2) -0.011(2) 0.022(2)
C6 0.073(2) 0.051(2) 0.058(2) 0.0012(18) -0.0109(18) 0.0091(16)
C7 0.064(2) 0.079(3) 0.112(3) 0.024(2) 0.008(2) -0.010(3)
C8 0.054(2) 0.062(2) 0.066(2) 0.0130(17) -0.0017(18) -0.0075(18)
C9 0.053(2) 0.061(2) 0.065(2) 0.0075(17) 0.0068(17) 0.0033(17)
C10 0.0494(18) 0.0469(19) 0.0505(18) 0.0063(15) -0.0021(14) 0.0010(15)
C11 0.058(2) 0.067(2) 0.057(2) 0.0100(18) 0.0079(17) 0.0176(18)
C12 0.0460(17) 0.0428(18) 0.059(2) -0.0013(14) -0.0071(15) 0.0020(15)
C13 0.0552(19) 0.053(2) 0.060(2) -0.0023(16) -0.0103(16) 0.0082(16)
C14 0.072(2) 0.060(2) 0.065(2) 0.0095(19) -0.0226(19) 0.0025(18)
C15 0.070(2) 0.055(2) 0.076(3) 0.0148(18) -0.027(2) -0.0166(19)
C16 0.070(2) 0.066(2) 0.064(2) 0.0132(19) -0.0097(18) -0.0158(18)
C17 0.058(2) 0.0495(19) 0.055(2) 0.0036(15) -0.0055(16) -0.0031(15)

loop_
_atom_type_symbol
_atom_type_description
_atom_type_scat_dispersion_real
_atom_type_scat_dispersion_imag
_atom_type_scat_source
C C 0.0033 0.0016 'International Tables Vol C Tables 4.2.6.8 and 6.1.1.4'
H H 0.0000 0.0000 'International Tables Vol C Tables 4.2.6.8 and 6.1.1.4'
N N 0.0061 0.0033 'International Tables Vol C Tables 4.2.6.8 and 6.1.1.4'
O O 0.0106 0.0060 'International Tables Vol C Tables 4.2.6.8 and 6.1.1.4'
Cl Cl 0.1484 0.1585 'International Tables Vol C Tables 4.2.6.8 and 6.1.1.4'

loop_
_geom_angle_atom_site_label_1
_geom_angle_atom_site_label_2
_geom_angle_atom_site_label_3
_geom_angle
C11 O1 C10 120.7(2)
C8 N2 N1 104.5(3)
C10 N1 N2 110.3(2)
C10 N1 C1 129.5(3)
N2 N1 C1 120.2(3)
C2 C1 C6 120.5(3)
C2 C1 N1 120.4(3)
C6 C1 N1 119.2(3)
C1 C2 C3 119.3(3)
C1 C2 H2 120.4
C3 C2 H2 120.4
C4 C3 C2 120.5(4)
C4 C3 H3 119.8
C2 C3 H3 119.8
C5 C4 C3 119.8(4)
C5 C4 H4 120.1
C3 C4 H4 120.1
C4 C5 C6 120.9(4)
C4 C5 H5 119.6
C6 C5 H5 119.6
C5 C6 C1 119.0(4)
C5 C6 H6 120.5
C1 C6 H6 120.5
C8 C7 H7A 109.5
C8 C7 H7B 109.5
H7A C7 H7B 109.5
C8 C7 H7C 109.5
H7A C7 H7C 109.5
H7B C7 H7C 109.5
N2 C8 C9 112.1(3)
N2 C8 C7 119.9(3)
C9 C8 C7 128.0(4)
C10 C9 C8 104.2(3)
C10 C9 H9 127.9
C8 C9 H9 127.9
C9 C10 N1 108.8(3)
C9 C10 O1 135.4(3)
N1 C10 O1 115.8(3)
O2 C11 O1 121.4(3)
O2 C11 C12 126.3(3)
O1 C11 C12 112.1(3)
C17 C12 C13 118.0(3)
C17 C12 C11 120.3(3)
C13 C12 C11 121.7(3)
C14 C13 C12 120.6(3)
C14 C13 Cl1 116.5(3)
C12 C13 Cl1 122.8(3)
C15 C14 C13 119.4(3)
C15 C14 H14 120.3
C13 C14 H14 120.3
C14 C15 C16 121.8(3)
C14 C15 Cl2 119.2(3)
C16 C15 Cl2 119.0(3)
C17 C16 C15 118.5(4)
C17 C16 H16 120.8
C15 C16 H16 120.8
C16 C17 C12 121.8(3)
C16 C17 H17 119.1
C12 C17 H17 119.1

loop_
_geom_bond_atom_site_label_1
_geom_bond_atom_site_label_2
_geom_bond_distance
Cl1 C13 1.729(4)
Cl2 C15 1.742(4)
O1 C11 1.352(4)
O1 C10 1.373(4)
O2 C11 1.184(4)
N2 C8 1.327(4)
N2 N1 1.374(3)
N1 C10 1.355(4)
N1 C1 1.411(4)
C1 C2 1.380(4)
C1 C6 1.385(4)
C2 C3 1.383(5)
C2 H2 0.9300
C3 C4 1.370(6)
C3 H3 0.9300
C4 C5 1.370(6)
C4 H4 0.9300
C5 C6 1.377(5)
C5 H5 0.9300
C6 H6 0.9300
C7 C8 1.507(5)
C7 H7A 0.9600
C7 H7B 0.9600
C7 H7C 0.9600
C8 C9 1.406(5)
C9 C10 1.353(4)
C9 H9 0.9300
C11 C12 1.469(4)
C12 C17 1.394(4)
C12 C13 1.399(4)
C13 C14 1.377(5)
C14 C15 1.365(5)
C14 H14 0.9300
C15 C16 1.386(5)
C16 C17 1.365(5)
C16 H16 0.9300
C17 H17 0.9300

loop_
_geom_torsion_atom_site_label_1
_geom_torsion_atom_site_label_2
_geom_torsion_atom_site_label_3
_geom_torsion_atom_site_label_4
_geom_torsion
C8 N2 N1 C10 0.8(3)
C8 N2 N1 C1 -177.8(3)
C10 N1 C1 C2 -46.6(5)
N2 N1 C1 C2 131.8(3)
C10 N1 C1 C6 134.8(3)
N2 N1 C1 C6 -46.8(4)
C6 C1 C2 C3 0.1(5)
N1 C1 C2 C3 -178.5(3)
C1 C2 C3 C4 1.0(5)
C2 C3 C4 C5 -0.9(6)
C3 C4 C5 C6 -0.3(6)
C4 C5 C6 C1 1.4(5)
C2 C1 C6 C5 -1.3(5)
N1 C1 C6 C5 177.3(3)
N1 N2 C8 C9 -0.9(4)
N1 N2 C8 C7 179.9(3)
N2 C8 C9 C10 0.6(4)
C7 C8 C9 C10 179.8(4)
C8 C9 C10 N1 -0.1(4)
C8 C9 C10 O1 -178.9(3)
N2 N1 C10 C9 -0.5(4)
C1 N1 C10 C9 178.1(3)
N2 N1 C10 O1 178.6(2)
C1 N1 C10 O1 -2.9(5)
C11 O1 C10 C9 20.3(5)
C11 O1 C10 N1 -158.4(3)
C10 O1 C11 O2 -7.1(6)
C10 O1 C11 C12 178.4(3)
O2 C11 C12 C17 -155.6(4)
O1 C11 C12 C17 18.6(4)
O2 C11 C12 C13 22.2(6)
O1 C11 C12 C13 -163.6(3)
C17 C12 C13 C14 0.8(5)
C11 C12 C13 C14 -177.1(3)
C17 C12 C13 Cl1 -176.2(2)
C11 C12 C13 Cl1 6.0(4)
C12 C13 C14 C15 0.0(5)
Cl1 C13 C14 C15 177.1(3)
C13 C14 C15 C16 -0.7(5)
C13 C14 C15 Cl2 -179.3(3)
C14 C15 C16 C17 0.6(5)
Cl2 C15 C16 C17 179.2(3)
C15 C16 C17 C12 0.2(5)
C13 C12 C17 C16 -0.8(5)
C11 C12 C17 C16 177.1(3)

loop_
_cod_related_entry_id
_cod_related_entry_database
_cod_related_entry_code
1 ChemSpider 21126726
